data_2214541
loop_
_publ_author_name
'E. Yang'
'Xu-Chun Song'
'You-Dan Lin'
'Shuang-Zhen Shen'

_publ_section_title
Poly[(\m~2~-1,3-di-4-pyridylpropane-\k^2^<i>N</i>:<i>N</i>')(\m~2~-terephthalato-\k^2^<i>O</i>:<i>O</i>')zinc(II)]
_journal_coeditor_code BT2419
_journal_issue 8
_journal_name_full 'Acta Crystallographica Section E'
_journal_page_first m2067
_journal_page_last m2067
_journal_paper_doi 10.1107/S1600536807031625
_journal_volume 63
_journal_year 2007
_chemical_formula_iupac '[Zn (C8 H4 O4) (C13 H14 N2)]'
_chemical_formula_moiety 'C21 H18 N2 O4 Zn'
_chemical_formula_sum 'C21 H18 N2 O4 Zn'
_chemical_formula_weight 427.74
_chemical_name_systematic
;
Poly[(\m~2~-1,3-di-4-pyridylpropane-\k^2^N:N')(\m~2~-terephthalato-
\k^2^O:O')zinc(II)]
;
_space_group_IT_number 61
_symmetry_cell_setting orthorhombic
_symmetry_space_group_name_Hall '-P 2ac 2ab'
_symmetry_space_group_name_H-M 'P b c a'
_atom_sites_solution_hydrogens geom
_atom_sites_solution_primary direct
_atom_sites_solution_secondary difmap
_audit_creation_method SHELXL-97
_cell_angle_alpha 90.00
_cell_angle_beta 90.00
_cell_angle_gamma 90.00
_cell_formula_units_Z 8
_cell_length_a 11.7563(4)
_cell_length_b 16.3925(5)
_cell_length_c 19.7019(7)
_cell_measurement_temperature 273(2)
_cell_measurement_theta_max 25.03
_cell_measurement_theta_min 2.07
_cell_volume 3796.9(2)
_computing_cell_refinement 'SAINT (Siemens, 1996a)'
_computing_data_collection 'SMART (Siemens, 1996a)'
_computing_data_reduction SAINT
_computing_molecular_graphics 'SHELXTL (Siemens, 1996b)'
_computing_publication_material SHELXTL
_computing_structure_refinement 'SHELXL97 (Sheldrick, 1997)'
_computing_structure_solution 'SHELXS97 (Sheldrick, 1997)'
_diffrn_ambient_temperature 273(2)
_diffrn_measured_fraction_theta_full 1.000
_diffrn_measured_fraction_theta_max 1.000
_diffrn_measurement_device_type 'Siemens SMART 1K CCD area-detector'
_diffrn_measurement_method '\f and \w'
_diffrn_radiation_monochromator graphite
_diffrn_radiation_source 'fine-focus sealed tube'
_diffrn_radiation_type MoK\a
_diffrn_radiation_wavelength 0.71073
_diffrn_reflns_av_R_equivalents 0.0836
_diffrn_reflns_av_sigmaI/netI 0.0574
_diffrn_reflns_limit_h_max 13
_diffrn_reflns_limit_h_min -13
_diffrn_reflns_limit_k_max 19
_diffrn_reflns_limit_k_min -19
_diffrn_reflns_limit_l_max 23
_diffrn_reflns_limit_l_min -22
_diffrn_reflns_number 28979
_diffrn_reflns_theta_full 25.03
_diffrn_reflns_theta_max 25.03
_diffrn_reflns_theta_min 2.07
_diffrn_standards_number 0
_exptl_absorpt_coefficient_mu 1.324
_exptl_absorpt_correction_T_max .8500
_exptl_absorpt_correction_T_min .8000
_exptl_absorpt_correction_type multi-scan
_exptl_absorpt_process_details '(SADABS; Sheldrick, 1996)'
_exptl_crystal_colour colorless
_exptl_crystal_density_diffrn 1.497
_exptl_crystal_density_method 'not measured'
_exptl_crystal_description prism
_exptl_crystal_F_000 1760
_exptl_crystal_size_max .20
_exptl_crystal_size_mid .14
_exptl_crystal_size_min .10
_refine_diff_density_max 0.791
_refine_diff_density_min -0.480
_refine_ls_extinction_method none
_refine_ls_goodness_of_fit_ref 0.937
_refine_ls_hydrogen_treatment constr
_refine_ls_matrix_type full
_refine_ls_number_parameters 253
_refine_ls_number_reflns 3350
_refine_ls_number_restraints 0
_refine_ls_restrained_S_all 0.937
_refine_ls_R_factor_gt 0.0356
_refine_ls_shift/su_max 0.001
_refine_ls_shift/su_mean 0.000
_refine_ls_structure_factor_coef Fsqd
_refine_ls_weighting_details 'calc w=1/[\s^2^(Fo^2^)+(0.0511P)^2^] where P=(Fo^2^+2Fc^2^)/3'
_refine_ls_weighting_scheme calc
_refine_ls_wR_factor_gt 0.0891
_refine_ls_wR_factor_ref 0.0955
_reflns_number_gt 2358
_reflns_number_total 3350
_reflns_threshold_expression I>2\s(I)
_cod_data_source_file bt2419.cif
_cod_data_source_block I
_cod_depositor_comments
;
The following automatic conversions were performed:
'_symmetry_cell_setting' value 'Orthorhombic' changed to 'orthorhombic'
according to '/home/saulius/struct/CIF-dictionaries/cif_core.dic'
dictionary named 'cif_core.dic' version 2.4.1 from 2010-06-29.

Automatic conversion script
Id: cif_fix_enum 1527 2010-12-29 10:47:43Z saulius 

The following automatic conversions were performed:

'_symmetry_cell_setting' value 'Orthorhombic' changed to
'orthorhombic' according to
/home/saulius/struct/CIF-dictionaries/cif_core.dic dictionary named
'cif_core.dic' version 2.4.1 from 2010-06-29.

Automatic conversion script
Id: cif_fix_values 1715 2011-07-08 13:25:40Z adriana 
;
_cod_database_code 2214541
_cod_database_fobs_code 2214541

loop_
_symmetry_equiv_pos_as_xyz
'x, y, z'
'-x+1/2, -y, z+1/2'
'-x, y+1/2, -z+1/2'
'x+1/2, -y+1/2, -z'
'-x, -y, -z'
'x-1/2, y, -z-1/2'
'x, -y-1/2, z-1/2'
'-x-1/2, y-1/2, z'

loop_
_atom_site_type_symbol
_atom_site_label
_atom_site_fract_x
_atom_site_fract_y
_atom_site_fract_z
_atom_site_U_iso_or_equiv
_atom_site_adp_type
_atom_site_calc_flag
_atom_site_refinement_flags
_atom_site_occupancy
Zn Zn1 0.03302(3) 0.11133(2) 0.628053(18) 0.02148(13) Uani d . 1
O O1 0.13272(19) 0.23097(12) 0.56729(11) 0.0316(6) Uani d . 1
O O2 -0.01621(18) 0.15596(12) 0.53795(11) 0.0292(5) Uani d . 1
O O3 0.0110(2) 0.32360(13) 0.20996(12) 0.0348(6) Uani d . 1
O O4 0.1115(3) 0.42520(19) 0.25268(15) 0.0705(10) Uani d . 1
N N1 0.1814(2) 0.04851(14) 0.60977(13) 0.0215(6) Uani d . 1
N N2 0.9127(2) 0.01958(15) 0.63451(13) 0.0232(6) Uani d . 1
C C1 0.0592(3) 0.24763(17) 0.45592(17) 0.0220(7) Uani d . 1
C C2 -0.0246(3) 0.22873(18) 0.40925(17) 0.0255(7) Uani d . 1
H H2A -0.0842 0.1945 0.4217 0.031 Uiso calc R 1
C C3 -0.0204(3) 0.26049(18) 0.34390(18) 0.0288(8) Uani d . 1
H H3A -0.0761 0.2464 0.3125 0.035 Uiso calc R 1
C C4 0.0664(3) 0.31303(19) 0.32547(17) 0.0285(8) Uani d . 1
C C5 0.1504(3) 0.3327(2) 0.37208(18) 0.0309(8) Uani d . 1
H H5A 0.2086 0.3682 0.3600 0.037 Uiso calc R 1
C C6 0.1473(3) 0.29935(18) 0.43646(17) 0.0264(8) Uani d . 1
H H6A 0.2048 0.3116 0.4672 0.032 Uiso calc R 1
C C7 0.0599(3) 0.21031(18) 0.52526(17) 0.0259(8) Uani d . 1
C C8 0.0673(3) 0.3545(2) 0.2571(2) 0.0440(10) Uani d . 1
C C9 0.1854(3) -0.03344(18) 0.60805(18) 0.0295(8) Uani d . 1
H H9A 0.1177 -0.0623 0.6123 0.035 Uiso calc R 1
C C10 0.2853(3) -0.07658(19) 0.60027(19) 0.0317(9) Uani d . 1
H H10A 0.2839 -0.1333 0.5988 0.038 Uiso calc R 1
C C11 0.3881(3) -0.03531(18) 0.59467(17) 0.0238(7) Uani d . 1
C C12 0.3835(3) 0.04878(18) 0.59680(18) 0.0288(8) Uani d . 1
H H12A 0.4501 0.0790 0.5928 0.035 Uiso calc R 1
C C13 0.2810(3) 0.08814(19) 0.60476(18) 0.0297(8) Uani d . 1
H H13A 0.2807 0.1448 0.6068 0.036 Uiso calc R 1
C C14 0.5000(2) -0.07953(19) 0.58788(18) 0.0281(8) Uani d . 1
H H14A 0.5587 -0.0406 0.5757 0.034 Uiso calc R 1
H H14B 0.4943 -0.1190 0.5514 0.034 Uiso calc R 1
C C15 0.5349(3) -0.12322(18) 0.65255(19) 0.0298(8) Uani d . 1
H H15A 0.4779 -0.1639 0.6636 0.036 Uiso calc R 1
H H15B 0.5372 -0.0841 0.6895 0.036 Uiso calc R 1
C C16 0.6511(3) -0.16502(19) 0.6468(2) 0.0342(9) Uani d . 1
H H16A 0.6632 -0.1994 0.6863 0.041 Uiso calc R 1
H H16B 0.6521 -0.1996 0.6069 0.041 Uiso calc R 1
C C17 0.7464(3) -0.10311(19) 0.64198(17) 0.0267(8) Uani d . 1
C C18 0.7910(3) -0.0679(2) 0.69933(18) 0.0340(9) Uani d . 1
H H18A 0.7660 -0.0847 0.7418 0.041 Uiso calc R 1
C C19 0.8727(3) -0.0077(2) 0.69445(18) 0.0327(8) Uani d . 1
H H19A 0.9012 0.0151 0.7342 0.039 Uiso calc R 1
C C20 0.7884(3) -0.07596(18) 0.58023(18) 0.0287(8) Uani d . 1
H H20A 0.7619 -0.0988 0.5400 0.034 Uiso calc R 1
C C21 0.8697(3) -0.01512(18) 0.57826(17) 0.0255(8) Uani d . 1
H H21A 0.8957 0.0026 0.5362 0.031 Uiso calc R 1

loop_
_atom_site_aniso_label
_atom_site_aniso_U_11
_atom_site_aniso_U_22
_atom_site_aniso_U_33
_atom_site_aniso_U_12
_atom_site_aniso_U_13
_atom_site_aniso_U_23
Zn1 0.0232(2) 0.0222(2) 0.0190(2) 0.00177(16) -0.00028(17) -0.00100(16)
O1 0.0448(15) 0.0261(12) 0.0240(14) 0.0051(11) -0.0072(12) 0.0018(11)
O2 0.0345(13) 0.0268(11) 0.0262(14) 0.0001(11) 0.0032(11) 0.0076(11)
O3 0.0539(16) 0.0316(12) 0.0189(13) -0.0003(11) -0.0016(12) 0.0017(11)
O4 0.085(2) 0.0718(19) 0.055(2) -0.0278(18) -0.0141(18) 0.0243(17)
N1 0.0203(14) 0.0214(13) 0.0228(16) -0.0028(11) 0.0007(12) -0.0019(12)
N2 0.0205(14) 0.0287(14) 0.0205(16) 0.0023(12) 0.0001(12) 0.0017(13)
C1 0.0280(19) 0.0168(15) 0.0214(18) 0.0058(13) 0.0034(15) -0.0008(13)
C2 0.0313(19) 0.0207(15) 0.0245(19) -0.0027(14) 0.0012(16) 0.0009(15)
C3 0.038(2) 0.0252(17) 0.0232(19) 0.0006(16) -0.0050(17) -0.0031(15)
C4 0.033(2) 0.0289(18) 0.023(2) 0.0028(15) 0.0037(16) 0.0044(15)
C5 0.0260(18) 0.0377(19) 0.029(2) -0.0033(15) 0.0033(16) 0.0079(17)
C6 0.0237(18) 0.0296(17) 0.026(2) 0.0025(14) -0.0024(15) 0.0000(16)
C7 0.033(2) 0.0210(16) 0.0234(19) 0.0119(15) 0.0032(16) -0.0009(15)
C8 0.052(3) 0.045(2) 0.035(3) -0.006(2) -0.002(2) 0.011(2)
C9 0.0195(17) 0.0247(17) 0.044(2) -0.0044(14) 0.0008(16) -0.0018(16)
C10 0.0233(19) 0.0201(16) 0.052(2) -0.0008(14) 0.0017(17) -0.0055(17)
C11 0.0230(18) 0.0279(17) 0.0203(18) -0.0016(14) 0.0000(15) -0.0023(15)
C12 0.0206(18) 0.0265(17) 0.039(2) -0.0057(14) 0.0010(16) 0.0011(17)
C13 0.029(2) 0.0210(16) 0.039(2) -0.0021(15) -0.0015(16) -0.0024(15)
C14 0.0195(18) 0.0287(17) 0.036(2) -0.0005(14) 0.0030(15) -0.0086(16)
C15 0.0194(17) 0.0265(17) 0.044(2) 0.0004(14) 0.0048(16) -0.0012(16)
C16 0.0244(19) 0.0278(18) 0.050(3) -0.0006(15) 0.0047(17) 0.0024(17)
C17 0.0197(17) 0.0250(16) 0.035(2) 0.0071(14) 0.0026(15) 0.0022(16)
C18 0.030(2) 0.045(2) 0.026(2) -0.0064(17) 0.0025(17) 0.0096(17)
C19 0.032(2) 0.045(2) 0.021(2) -0.0058(17) -0.0010(16) 0.0012(17)
C20 0.0231(18) 0.0309(18) 0.032(2) 0.0004(15) -0.0003(16) -0.0087(16)
C21 0.0244(18) 0.0331(18) 0.0191(19) 0.0000(15) 0.0031(15) -0.0018(15)

loop_
_atom_type_symbol
_atom_type_description
_atom_type_scat_dispersion_real
_atom_type_scat_dispersion_imag
_atom_type_scat_source
C C 0.0033 0.0016 'International Tables Vol C Tables 4.2.6.8 and 6.1.1.4'
H H 0.0000 0.0000 'International Tables Vol C Tables 4.2.6.8 and 6.1.1.4'
N N 0.0061 0.0033 'International Tables Vol C Tables 4.2.6.8 and 6.1.1.4'
O O 0.0106 0.0060 'International Tables Vol C Tables 4.2.6.8 and 6.1.1.4'
Zn Zn 0.2839 1.4301 'International Tables Vol C Tables 4.2.6.8 and 6.1.1.4'

loop_
_geom_angle_atom_site_label_1
_geom_angle_atom_site_label_2
_geom_angle_atom_site_label_3
_geom_angle_site_symmetry_1
_geom_angle_site_symmetry_3
_geom_angle
_geom_angle_publ_flag
O3 Zn1 O2 7_566 . 119.62(9) y
O3 Zn1 N1 7_566 . 122.05(10) y
O2 Zn1 N1 . . 105.80(9) y
O3 Zn1 N2 7_566 1_455 104.82(10) ?
O2 Zn1 N2 . 1_455 97.03(10) y
N1 Zn1 N2 . 1_455 103.10(9) y
C7 O2 Zn1 . . 102.9(2) y
C8 O3 Zn1 . 7_565 108.9(2) ?
C13 N1 C9 . . 116.8(3) ?
C13 N1 Zn1 . . 120.7(2) ?
C9 N1 Zn1 . . 122.2(2) ?
C21 N2 C19 . . 116.8(3) ?
C21 N2 Zn1 . 1_655 120.9(2) ?
C19 N2 Zn1 . 1_655 122.3(2) ?
C2 C1 C6 . . 118.9(3) ?
C2 C1 C7 . . 121.3(3) ?
C6 C1 C7 . . 119.7(3) ?
C1 C2 C3 . . 120.5(3) ?
C1 C2 H2A . . 119.8 ?
C3 C2 H2A . . 119.8 ?
C4 C3 C2 . . 120.1(3) ?
C4 C3 H3A . . 119.9 ?
C2 C3 H3A . . 119.9 ?
C3 C4 C5 . . 119.7(3) ?
C3 C4 C8 . . 121.3(3) ?
C5 C4 C8 . . 118.8(3) ?
C6 C5 C4 . . 119.8(3) ?
C6 C5 H5A . . 120.1 ?
C4 C5 H5A . . 120.1 ?
C5 C6 C1 . . 120.9(3) ?
C5 C6 H6A . . 119.6 ?
C1 C6 H6A . . 119.6 ?
O1 C7 O2 . . 122.7(3) ?
O1 C7 C1 . . 120.1(3) ?
O2 C7 C1 . . 117.2(3) ?
O3 C8 O4 . . 122.4(4) ?
O3 C8 C4 . . 118.5(3) ?
O4 C8 C4 . . 118.3(4) ?
N1 C9 C10 . . 123.0(3) ?
N1 C9 H9A . . 118.5 ?
C10 C9 H9A . . 118.5 ?
C9 C10 C11 . . 120.0(3) ?
C9 C10 H10A . . 120.0 ?
C11 C10 H10A . . 120.0 ?
C12 C11 C10 . . 116.7(3) ?
C12 C11 C14 . . 121.1(3) ?
C10 C11 C14 . . 122.1(3) ?
C13 C12 C11 . . 120.4(3) ?
C13 C12 H12A . . 119.8 ?
C11 C12 H12A . . 119.8 ?
N1 C13 C12 . . 123.0(3) ?
N1 C13 H13A . . 118.5 ?
C12 C13 H13A . . 118.5 ?
C11 C14 C15 . . 112.8(3) ?
C11 C14 H14A . . 109.0 ?
C15 C14 H14A . . 109.0 ?
C11 C14 H14B . . 109.0 ?
C15 C14 H14B . . 109.0 ?
H14A C14 H14B . . 107.8 ?
C14 C15 C16 . . 113.0(3) ?
C14 C15 H15A . . 109.0 ?
C16 C15 H15A . . 109.0 ?
C14 C15 H15B . . 109.0 ?
C16 C15 H15B . . 109.0 ?
H15A C15 H15B . . 107.8 ?
C17 C16 C15 . . 111.4(3) ?
C17 C16 H16A . . 109.4 ?
C15 C16 H16A . . 109.4 ?
C17 C16 H16B . . 109.4 ?
C15 C16 H16B . . 109.4 ?
H16A C16 H16B . . 108.0 ?
C18 C17 C20 . . 116.8(3) ?
C18 C17 C16 . . 120.8(3) ?
C20 C17 C16 . . 122.3(3) ?
C17 C18 C19 . . 120.6(3) ?
C17 C18 H18A . . 119.7 ?
C19 C18 H18A . . 119.7 ?
N2 C19 C18 . . 122.8(3) ?
N2 C19 H19A . . 118.6 ?
C18 C19 H19A . . 118.6 ?
C21 C20 C17 . . 120.2(3) ?
C21 C20 H20A . . 119.9 ?
C17 C20 H20A . . 119.9 ?
N2 C21 C20 . . 122.8(3) ?
N2 C21 H21A . . 118.6 ?
C20 C21 H21A . . 118.6 ?

loop_
_geom_bond_atom_site_label_1
_geom_bond_atom_site_label_2
_geom_bond_site_symmetry_2
_geom_bond_distance
_geom_bond_publ_flag
Zn1 O3 7_566 1.952(2) y
Zn1 O2 . 2.005(2) y
Zn1 N1 . 2.058(2) y
Zn1 N2 1_455 2.068(3) y
O1 C7 . 1.239(4) ?
O2 C7 . 1.287(4) ?
O3 C8 . 1.248(4) ?
O3 Zn1 7_565 1.952(2) ?
O4 C8 . 1.273(4) ?
N1 C13 . 1.342(4) ?
N1 C9 . 1.345(4) ?
N2 C21 . 1.345(4) ?
N2 C19 . 1.348(4) ?
N2 Zn1 1_655 2.068(3) ?
C1 C2 . 1.382(4) ?
C1 C6 . 1.392(4) ?
C1 C7 . 1.497(4) ?
C2 C3 . 1.390(5) ?
C2 H2A . 0.9300 ?
C3 C4 . 1.384(4) ?
C3 H3A . 0.9300 ?
C4 C5 . 1.386(5) ?
C4 C8 . 1.509(5) ?
C5 C6 . 1.382(4) ?
C5 H5A . 0.9300 ?
C6 H6A . 0.9300 ?
C9 C10 . 1.380(4) ?
C9 H9A . 0.9300 ?
C10 C11 . 1.389(4) ?
C10 H10A . 0.9300 ?
C11 C12 . 1.380(4) ?
C11 C14 . 1.508(4) ?
C12 C13 . 1.375(4) ?
C12 H12A . 0.9300 ?
C13 H13A . 0.9300 ?
C14 C15 . 1.518(5) ?
C14 H14A . 0.9700 ?
C14 H14B . 0.9700 ?
C15 C16 . 1.533(4) ?
C15 H15A . 0.9700 ?
C15 H15B . 0.9700 ?
C16 C17 . 1.515(4) ?
C16 H16A . 0.9700 ?
C16 H16B . 0.9700 ?
C17 C18 . 1.373(5) ?
C17 C20 . 1.386(5) ?
C18 C19 . 1.380(4) ?
C18 H18A . 0.9300 ?
C19 H19A . 0.9300 ?
C20 C21 . 1.381(4) ?
C20 H20A . 0.9300 ?
C21 H21A . 0.9300 ?
